data_2237640
loop_
_publ_author_name
'Yin, Ling'

_publ_section_title
;
 (<i>E</i>)-[2-(1,3-Dithiolan-2-ylidene)hydrazinylidene](3-fluorophenyl)methyl
 3-fluorobenzoate
;
_journal_coeditor_code HG5300
_journal_issue 4
_journal_name_full 'Acta Crystallographica Section E'
_journal_page_first o571
_journal_paper_doi 10.1107/S1600536813007319
_journal_volume 69
_journal_year 2013
_chemical_formula_iupac 'C17 H12 F2 N2 O2 S2'
_chemical_formula_moiety 'C17 H12 F2 N2 O2 S2'
_chemical_formula_sum 'C17 H12 F2 N2 O2 S2'
_chemical_formula_weight 378.41
_chemical_name_systematic
;
(<i>E</i>)-[2-(1,3-Dithiolan-2-ylidene)hydrazinylidene](3-fluorophenyl)methyl
3-fluorobenzoate
;
_space_group_IT_number 2
_symmetry_cell_setting triclinic
_symmetry_space_group_name_Hall '-P 1'
_symmetry_space_group_name_H-M 'P -1'
_atom_sites_solution_hydrogens geom
_atom_sites_solution_primary direct
_atom_sites_solution_secondary difmap
_audit_creation_method SHELXL-97
_cell_angle_alpha 104.592(3)
_cell_angle_beta 110.326(5)
_cell_angle_gamma 101.194(4)
_cell_formula_units_Z 2
_cell_length_a 9.124(4)
_cell_length_b 9.757(4)
_cell_length_c 10.738(4)
_cell_measurement_reflns_used 2617
_cell_measurement_temperature 113(2)
_cell_measurement_theta_max 27.9
_cell_measurement_theta_min 2.2
_cell_volume 824.7(6)
_computing_cell_refinement '<i>CrystalClear-SM Expert</i> (Rigaku/MSC, 2009)'
_computing_data_collection '<i>CrystalClear-SM Expert</i> (Rigaku/MSC, 2009)'
_computing_data_reduction '<i>CrystalClear-SM Expert</i> (Rigaku/MSC, 2009)'
_computing_molecular_graphics 'SHELXTL (Sheldrick, 2008)'
_computing_publication_material 'SHELXTL (Sheldrick, 2008)'
_computing_structure_refinement 'SHELXL97 (Sheldrick, 2008)'
_computing_structure_solution 'SHELXS97 (Sheldrick, 2008)'
_diffrn_ambient_temperature 113(2)
_diffrn_detector_area_resol_mean 14.22
_diffrn_measured_fraction_theta_full 0.996
_diffrn_measured_fraction_theta_max 0.996
_diffrn_measurement_device_type 'Rigaku Saturn724 CCD'
_diffrn_measurement_method '\w and \f scans'
_diffrn_radiation_monochromator multilayer
_diffrn_radiation_source 'rotating anode'
_diffrn_radiation_type MoK\a
_diffrn_radiation_wavelength 0.71073
_diffrn_reflns_av_R_equivalents 0.0364
_diffrn_reflns_av_sigmaI/netI 0.0570
_diffrn_reflns_limit_h_max 10
_diffrn_reflns_limit_h_min -10
_diffrn_reflns_limit_k_max 11
_diffrn_reflns_limit_k_min -11
_diffrn_reflns_limit_l_max 12
_diffrn_reflns_limit_l_min -12
_diffrn_reflns_number 7057
_diffrn_reflns_theta_full 25.01
_diffrn_reflns_theta_max 25.01
_diffrn_reflns_theta_min 2.16
_diffrn_standards_decay_% 0
_diffrn_standards_interval_count 0
_diffrn_standards_interval_time 0
_diffrn_standards_number 0
_exptl_absorpt_coefficient_mu 0.358
_exptl_absorpt_correction_T_max 0.9319
_exptl_absorpt_correction_T_min 0.9319
_exptl_absorpt_correction_type multi-scan
_exptl_absorpt_process_details '(Crystalclear; Rigaku/MSC, 2009)'
_exptl_crystal_colour colorless
_exptl_crystal_density_diffrn 1.524
_exptl_crystal_density_method 'not measured'
_exptl_crystal_description Block
_exptl_crystal_F_000 388
_exptl_crystal_size_max 0.20
_exptl_crystal_size_mid 0.20
_exptl_crystal_size_min 0.20
_refine_diff_density_max 0.393
_refine_diff_density_min -0.196
_refine_ls_extinction_method none
_refine_ls_goodness_of_fit_ref 0.959
_refine_ls_hydrogen_treatment constr
_refine_ls_matrix_type full
_refine_ls_number_parameters 226
_refine_ls_number_reflns 2896
_refine_ls_number_restraints 0
_refine_ls_restrained_S_all 0.959
_refine_ls_R_factor_all 0.0387
_refine_ls_R_factor_gt 0.0308
_refine_ls_shift/su_max 0.001
_refine_ls_shift/su_mean 0.000
_refine_ls_structure_factor_coef Fsqd
_refine_ls_weighting_details 'calc w=1/[\s^2^(Fo^2^)+(0.0322P)^2^+0.0000P] where P=(Fo^2^+2Fc^2^)/3'
_refine_ls_weighting_scheme calc
_refine_ls_wR_factor_gt 0.0740
_refine_ls_wR_factor_ref 0.0757
_reflns_number_gt 2098
_reflns_number_total 2896
_reflns_threshold_expression I>2sigma(I)
_cod_data_source_file hg5300.cif
_cod_data_source_block I
_cod_original_cell_volume 824.6(6)
_cod_database_code 2237640
_cod_database_fobs_code 2237640

loop_
_symmetry_equiv_pos_as_xyz
'x, y, z'
'-x, -y, -z'

loop_
_atom_site_type_symbol
_atom_site_label
_atom_site_fract_x
_atom_site_fract_y
_atom_site_fract_z
_atom_site_U_iso_or_equiv
_atom_site_adp_type
_atom_site_calc_flag
_atom_site_refinement_flags
_atom_site_occupancy
_atom_site_symmetry_multiplicity
S S1 0.10124(6) 0.83442(5) 0.59445(5) 0.02517(15) Uani d . 1 1
O O1 -0.12238(14) 1.08666(13) 0.92674(12) 0.0209(3) Uani d . 1 1
N N1 -0.06721(17) 0.92577(15) 0.75780(14) 0.0183(4) Uani d . 1 1
F F1 -0.49133(14) 0.43408(13) 0.61224(12) 0.0447(4) Uani d . 1 1
C C1 -0.3309(2) 0.6858(2) 0.71390(18) 0.0234(5) Uani d . 1 1
H H1B -0.2714 0.6668 0.6602 0.028 Uiso calc R 1 1
S S2 0.31536(6) 1.14801(5) 0.73274(5) 0.02773(15) Uani d . 1 1
F F2 0.06577(13) 1.50851(11) 1.36811(11) 0.0320(3) Uani d . 1 1
O O2 -0.27848(15) 1.15266(14) 0.75200(12) 0.0241(3) Uani d . 1 1
N N2 0.05995(17) 1.05067(16) 0.78311(15) 0.0205(4) Uani d . 1 1
C C2 -0.4583(2) 0.5746(2) 0.7016(2) 0.0300(5) Uani d . 1 1
C C3 -0.5519(2) 0.5965(2) 0.7762(2) 0.0378(6) Uani d . 1 1
H H3A -0.6389 0.5187 0.7637 0.045 Uiso calc R 1 1
C C4 -0.5130(2) 0.7376(3) 0.8706(2) 0.0375(6) Uani d . 1 1
H H4A -0.5742 0.7552 0.9231 0.045 Uiso calc R 1 1
C C5 -0.3846(2) 0.8530(2) 0.88806(19) 0.0277(5) Uani d . 1 1
H H5A -0.3591 0.9474 0.9524 0.033 Uiso calc R 1 1
C C6 -0.2929(2) 0.8280(2) 0.80908(18) 0.0194(4) Uani d . 1 1
C C7 -0.1555(2) 0.94860(19) 0.82551(17) 0.0177(4) Uani d . 1 1
C C8 0.1433(2) 1.01277(19) 0.71174(18) 0.0196(4) Uani d . 1 1
C C9 0.2838(2) 0.8807(2) 0.56131(19) 0.0281(5) Uani d . 1 1
H H9A 0.3748 0.8649 0.6302 0.034 Uiso calc R 1 1
H H9B 0.2634 0.8176 0.4675 0.034 Uiso calc R 1 1
C C10 0.3251(2) 1.0425(2) 0.57270(19) 0.0273(5) Uani d . 1 1
H H10A 0.2471 1.0544 0.4909 0.033 Uiso calc R 1 1
H H10B 0.4345 1.0771 0.5771 0.033 Uiso calc R 1 1
C C11 -0.1953(2) 1.18274(19) 0.87559(19) 0.0183(4) Uani d . 1 1
C C12 -0.1586(2) 1.32341(19) 0.99052(18) 0.0176(4) Uani d . 1 1
C C13 -0.0640(2) 1.3463(2) 1.13176(18) 0.0193(4) Uani d . 1 1
H H13A -0.0256 1.2719 1.1584 0.023 Uiso calc R 1 1
C C14 -0.0294(2) 1.4828(2) 1.23034(18) 0.0214(4) Uani d . 1 1
C C15 -0.0852(2) 1.5955(2) 1.19552(19) 0.0219(4) Uani d . 1 1
H H15A -0.0584 1.6869 1.2650 0.026 Uiso calc R 1 1
C C16 -0.1816(2) 1.5698(2) 1.05533(19) 0.0235(5) Uani d . 1 1
H H16A -0.2215 1.6441 1.0299 0.028 Uiso calc R 1 1
C C17 -0.2192(2) 1.4342(2) 0.95261(19) 0.0211(4) Uani d . 1 1
H H17A -0.2847 1.4171 0.8584 0.025 Uiso calc R 1 1

loop_
_atom_site_aniso_label
_atom_site_aniso_U_11
_atom_site_aniso_U_22
_atom_site_aniso_U_33
_atom_site_aniso_U_12
_atom_site_aniso_U_13
_atom_site_aniso_U_23
S1 0.0288(3) 0.0228(3) 0.0234(3) 0.0054(2) 0.0145(2) 0.0038(2)
O1 0.0265(7) 0.0204(7) 0.0161(7) 0.0112(6) 0.0082(6) 0.0048(6)
N1 0.0181(8) 0.0184(8) 0.0171(8) 0.0044(7) 0.0065(7) 0.0062(7)
F1 0.0460(8) 0.0304(7) 0.0372(7) -0.0090(6) 0.0073(6) 0.0089(6)
C1 0.0196(10) 0.0296(11) 0.0191(10) 0.0050(9) 0.0059(9) 0.0106(9)
S2 0.0240(3) 0.0262(3) 0.0290(3) 0.0009(2) 0.0132(2) 0.0055(2)
F2 0.0423(7) 0.0278(6) 0.0184(6) 0.0112(5) 0.0067(5) 0.0041(5)
O2 0.0255(7) 0.0278(7) 0.0168(7) 0.0102(6) 0.0054(6) 0.0076(6)
N2 0.0213(9) 0.0163(8) 0.0221(8) 0.0036(7) 0.0093(7) 0.0052(7)
C2 0.0285(12) 0.0274(11) 0.0230(11) 0.0003(9) 0.0028(10) 0.0088(10)
C3 0.0219(12) 0.0488(15) 0.0404(13) -0.0011(11) 0.0090(11) 0.0265(12)
C4 0.0287(12) 0.0591(16) 0.0381(13) 0.0155(11) 0.0211(11) 0.0265(12)
C5 0.0259(11) 0.0374(12) 0.0253(11) 0.0146(10) 0.0111(10) 0.0156(10)
C6 0.0178(10) 0.0271(11) 0.0146(10) 0.0087(8) 0.0051(8) 0.0101(9)
C7 0.0204(10) 0.0196(10) 0.0119(9) 0.0090(8) 0.0040(8) 0.0056(8)
C8 0.0211(10) 0.0195(10) 0.0166(10) 0.0067(8) 0.0050(9) 0.0074(8)
C9 0.0277(12) 0.0366(12) 0.0230(11) 0.0118(10) 0.0136(10) 0.0092(10)
C10 0.0207(10) 0.0397(12) 0.0225(11) 0.0069(9) 0.0100(9) 0.0130(10)
C11 0.0157(10) 0.0218(10) 0.0224(11) 0.0063(8) 0.0110(9) 0.0111(9)
C12 0.0149(10) 0.0203(10) 0.0200(10) 0.0037(8) 0.0102(8) 0.0080(8)
C13 0.0195(10) 0.0205(10) 0.0227(10) 0.0079(8) 0.0110(9) 0.0106(9)
C14 0.0228(11) 0.0244(11) 0.0169(10) 0.0065(9) 0.0090(9) 0.0065(9)
C15 0.0238(11) 0.0172(10) 0.0254(11) 0.0050(8) 0.0141(9) 0.0041(9)
C16 0.0245(11) 0.0217(10) 0.0301(11) 0.0103(9) 0.0150(10) 0.0110(9)
C17 0.0204(10) 0.0242(10) 0.0222(10) 0.0073(8) 0.0102(9) 0.0114(9)

loop_
_atom_type_symbol
_atom_type_description
_atom_type_scat_dispersion_real
_atom_type_scat_dispersion_imag
_atom_type_scat_source
C C 0.0033 0.0016 'International Tables Vol C Tables 4.2.6.8 and 6.1.1.4'
H H 0.0000 0.0000 'International Tables Vol C Tables 4.2.6.8 and 6.1.1.4'
N N 0.0061 0.0033 'International Tables Vol C Tables 4.2.6.8 and 6.1.1.4'
O O 0.0106 0.0060 'International Tables Vol C Tables 4.2.6.8 and 6.1.1.4'
F F 0.0171 0.0103 'International Tables Vol C Tables 4.2.6.8 and 6.1.1.4'
S S 0.1246 0.1234 'International Tables Vol C Tables 4.2.6.8 and 6.1.1.4'

loop_
_geom_angle_atom_site_label_1
_geom_angle_atom_site_label_2
_geom_angle_atom_site_label_3
_geom_angle
C8 S1 C9 95.19(8)
C11 O1 C7 115.41(14)
C7 N1 N2 115.89(14)
C2 C1 C6 118.25(17)
C2 C1 H1B 120.9
C6 C1 H1B 120.9
C8 S2 C10 94.44(8)
C8 N2 N1 110.12(14)
F1 C2 C1 118.15(17)
F1 C2 C3 118.45(17)
C1 C2 C3 123.39(19)
C2 C3 C4 117.95(18)
C2 C3 H3A 121.0
C4 C3 H3A 121.0
C5 C4 C3 120.84(18)
C5 C4 H4A 119.6
C3 C4 H4A 119.6
C4 C5 C6 119.96(18)
C4 C5 H5A 120.0
C6 C5 H5A 120.0
C1 C6 C5 119.59(17)
C1 C6 C7 119.26(15)
C5 C6 C7 121.15(16)
N1 C7 O1 122.72(15)
N1 C7 C6 121.68(16)
O1 C7 C6 115.47(14)
N2 C8 S2 118.67(14)
N2 C8 S1 125.76(13)
S2 C8 S1 115.57(10)
C10 C9 S1 108.17(13)
C10 C9 H9A 110.1
S1 C9 H9A 110.1
C10 C9 H9B 110.1
S1 C9 H9B 110.1
H9A C9 H9B 108.4
C9 C10 S2 107.36(12)
C9 C10 H10A 110.2
S2 C10 H10A 110.2
C9 C10 H10B 110.2
S2 C10 H10B 110.2
H10A C10 H10B 108.5
O2 C11 O1 122.43(17)
O2 C11 C12 125.87(18)
O1 C11 C12 111.70(15)
C17 C12 C13 120.61(17)
C17 C12 C11 117.79(17)
C13 C12 C11 121.59(18)
C14 C13 C12 117.59(18)
C14 C13 H13A 121.2
C12 C13 H13A 121.2
F2 C14 C13 118.49(18)
F2 C14 C15 118.47(16)
C13 C14 C15 123.03(18)
C14 C15 C16 118.59(17)
C14 C15 H15A 120.7
C16 C15 H15A 120.7
C15 C16 C17 120.32(19)
C15 C16 H16A 119.8
C17 C16 H16A 119.8
C16 C17 C12 119.84(18)
C16 C17 H17A 120.1
C12 C17 H17A 120.1

loop_
_geom_bond_atom_site_label_1
_geom_bond_atom_site_label_2
_geom_bond_distance
S1 C8 1.7499(19)
S1 C9 1.8178(18)
O1 C11 1.368(2)
O1 C7 1.401(2)
N1 C7 1.274(2)
N1 N2 1.4036(19)
F1 C2 1.366(2)
C1 C2 1.370(2)
C1 C6 1.394(2)
C1 H1B 0.9300
S2 C8 1.7480(18)
S2 C10 1.8088(19)
F2 C14 1.357(2)
O2 C11 1.200(2)
N2 C8 1.294(2)
C2 C3 1.370(3)
C3 C4 1.381(3)
C3 H3A 0.9300
C4 C5 1.380(3)
C4 H4A 0.9300
C5 C6 1.395(2)
C5 H5A 0.9300
C6 C7 1.469(2)
C9 C10 1.513(3)
C9 H9A 0.9700
C9 H9B 0.9700
C10 H10A 0.9700
C10 H10B 0.9700
C11 C12 1.483(2)
C12 C17 1.392(3)
C12 C13 1.393(2)
C13 C14 1.374(2)
C13 H13A 0.9300
C14 C15 1.378(3)
C15 C16 1.381(2)
C15 H15A 0.9300
C16 C17 1.382(2)
C16 H16A 0.9300
C17 H17A 0.9300

loop_
_geom_hbond_atom_site_label_D
_geom_hbond_atom_site_label_H
_geom_hbond_atom_site_label_A
_geom_hbond_site_symmetry_A
_geom_hbond_distance_DH
_geom_hbond_distance_HA
_geom_hbond_distance_DA
_geom_hbond_angle_DHA
C9 H9B O2 2_576 0.97 2.49 3.280(2) 138.1
C10 H10B O2 1_655 0.97 2.46 3.248(2) 137.9
C13 H13A N1 2_577 0.93 2.50 3.424(3) 175.7

loop_
_geom_torsion_atom_site_label_1
_geom_torsion_atom_site_label_2
_geom_torsion_atom_site_label_3
_geom_torsion_atom_site_label_4
_geom_torsion
C7 N1 N2 C8 178.22(16)
C6 C1 C2 F1 -177.56(17)
C6 C1 C2 C3 1.1(3)
F1 C2 C3 C4 177.36(18)
C1 C2 C3 C4 -1.3(3)
C2 C3 C4 C5 0.5(3)
C3 C4 C5 C6 0.4(3)
C2 C1 C6 C5 -0.1(3)
C2 C1 C6 C7 179.21(16)
C4 C5 C6 C1 -0.6(3)
C4 C5 C6 C7 -179.95(17)
N2 N1 C7 O1 -4.3(2)
N2 N1 C7 C6 179.92(15)
C11 O1 C7 N1 89.6(2)
C11 O1 C7 C6 -94.45(18)
C1 C6 C7 N1 -1.9(3)
C5 C6 C7 N1 177.38(17)
C1 C6 C7 O1 -177.96(16)
C5 C6 C7 O1 1.4(2)
N1 N2 C8 S2 -176.83(12)
N1 N2 C8 S1 2.5(2)
C10 S2 C8 N2 -162.83(16)
C10 S2 C8 S1 17.80(12)
C9 S1 C8 N2 -174.67(17)
C9 S1 C8 S2 4.65(12)
C8 S1 C9 C10 -31.34(14)
S1 C9 C10 S2 46.97(15)
C8 S2 C10 C9 -38.84(15)
C7 O1 C11 O2 -1.9(2)
C7 O1 C11 C12 177.88(12)
O2 C11 C12 C17 -3.1(3)
O1 C11 C12 C17 177.18(14)
O2 C11 C12 C13 178.22(16)
O1 C11 C12 C13 -1.5(2)
C17 C12 C13 C14 -1.8(2)
C11 C12 C13 C14 176.82(14)
C12 C13 C14 F2 -178.49(14)
C12 C13 C14 C15 0.6(3)
F2 C14 C15 C16 179.79(15)
C13 C14 C15 C16 0.7(3)
C14 C15 C16 C17 -0.8(3)
C15 C16 C17 C12 -0.4(3)
C13 C12 C17 C16 1.8(2)
C11 C12 C17 C16 -176.95(15)

loop_
_cod_related_entry_id
_cod_related_entry_database
_cod_related_entry_code
1 ChemSpider 30658381
